data_7042479
loop_
_publ_author_name
'Rasheed, O. K.'
'McDouall, J. J. W.'
'Muryn, C. A.'
'Raftery, J.'
'Vitorica-Yrezabal, I J'
'Quayle, P.'

_publ_section_title
;
 The assembly of &quot;S3N&quot;-ligands decorated with an azo-dye as
 potential sensors for heavy metal ions.
;
_journal_issue 16
_journal_name_full 'Dalton transactions (Cambridge, England : 2003)'
_journal_page_first 5229
_journal_page_last 5239
_journal_paper_doi 10.1039/c7dt00569e
_journal_volume 46
_journal_year 2017
_chemical_formula_moiety 'C11 H14 Br N S3'
_chemical_formula_sum 'C11 H14 Br N S3'
_chemical_formula_weight 336.32
_chemical_name_systematic
;
 ? 
;
_space_group_crystal_system orthorhombic
_space_group_IT_number 60
_space_group_name_Hall '-P 2n 2ab'
_space_group_name_H-M_alt 'P b c n'
_symmetry_space_group_name_Hall '-P 2n 2ab'
_symmetry_space_group_name_H-M 'P b c n'
_atom_sites_solution_hydrogens geom
_atom_sites_solution_primary direct
_audit_creation_date 2017-03-06
_audit_creation_method
;
Olex2 1.2
(compiled 2017.03.02 svn.r3394 for OlexSys, GUI svn.r5324)
;
_audit_update_record
;
2017-03-14 deposited with the CCDC.
2017-03-14 downloaded from the CCDC.
;
_cell_angle_alpha 90
_cell_angle_beta 90
_cell_angle_gamma 90
_cell_formula_units_Z 8
_cell_length_a 13.0722(6)
_cell_length_b 7.8927(4)
_cell_length_c 25.4406(12)
_cell_measurement_reflns_used 9716
_cell_measurement_temperature 180(2)
_cell_measurement_theta_max 72.26
_cell_measurement_theta_min 4.85
_cell_volume 2624.8(2)
_computing_cell_refinement 'Bruker SAINT'
_computing_data_collection 'Bruker APEX2'
_computing_data_reduction 'Bruker SAINT'
_computing_molecular_graphics 'Olex2 (Dolomanov et al., 2009)'
_computing_publication_material 'Olex2 (Dolomanov et al., 2009)'
_computing_structure_refinement 'XL (Sheldrick, 2008)'
_computing_structure_solution 'ShelXS (Sheldrick, 2008)'
_diffrn_ambient_temperature 180.15
_diffrn_measured_fraction_theta_full 0.998
_diffrn_measured_fraction_theta_max 0.995
_diffrn_measurement_device_type 'Bruker APEX-II CCD'
_diffrn_measurement_method '\f and \w scans'
_diffrn_radiation_type CuK\a
_diffrn_radiation_wavelength 1.54178
_diffrn_reflns_av_R_equivalents 0.0710
_diffrn_reflns_av_unetI/netI 0.0513
_diffrn_reflns_Laue_measured_fraction_full 0.998
_diffrn_reflns_Laue_measured_fraction_max 0.995
_diffrn_reflns_limit_h_max 16
_diffrn_reflns_limit_h_min -13
_diffrn_reflns_limit_k_max 9
_diffrn_reflns_limit_k_min -9
_diffrn_reflns_limit_l_max 31
_diffrn_reflns_limit_l_min -27
_diffrn_reflns_number 15381
_diffrn_reflns_point_group_measured_fraction_full 0.998
_diffrn_reflns_point_group_measured_fraction_max 0.995
_diffrn_reflns_theta_full 67.679
_diffrn_reflns_theta_max 72.292
_diffrn_reflns_theta_min 3.474
_exptl_absorpt_coefficient_mu 8.498
_exptl_absorpt_correction_T_max 0.3434
_exptl_absorpt_correction_T_min 0.206104
_exptl_absorpt_correction_type multi-scan
_exptl_absorpt_process_details SADABS
_exptl_crystal_colour white
_exptl_crystal_colour_primary white
_exptl_crystal_density_diffrn 1.702
_exptl_crystal_density_method 'not measured'
_exptl_crystal_description prism
_exptl_crystal_F_000 1360
_exptl_crystal_size_max 0.21
_exptl_crystal_size_mid 0.2
_exptl_crystal_size_min 0.16
_refine_diff_density_max 0.656
_refine_diff_density_min -0.919
_refine_diff_density_rms 0.108
_refine_ls_extinction_method none
_refine_ls_goodness_of_fit_ref 1.062
_refine_ls_hydrogen_treatment constr
_refine_ls_matrix_type full
_refine_ls_number_parameters 145
_refine_ls_number_reflns 2584
_refine_ls_number_restraints 0
_refine_ls_restrained_S_all 1.062
_refine_ls_R_factor_all 0.0397
_refine_ls_R_factor_gt 0.0378
_refine_ls_shift/su_max 0.001
_refine_ls_shift/su_mean 0.000
_refine_ls_structure_factor_coef Fsqd
_refine_ls_weighting_details 'w=1/[\s^2^(Fo^2^)+(0.0418P)^2^+3.5874P] where P=(Fo^2^+2Fc^2^)/3'
_refine_ls_weighting_scheme calc
_refine_ls_wR_factor_gt 0.0945
_refine_ls_wR_factor_ref 0.0960
_reflns_Friedel_coverage 0.000
_reflns_number_gt 2428
_reflns_number_total 2584
_reflns_threshold_expression 'I > 2\s(I)'
_cod_data_source_file c7dt00569e2.cif
_cod_data_source_block s3707ma
_cod_depositor_comments 'Adding full bibliography for 7042479--7042485.cif.'
_cod_database_code 7042479
_shelxl_version_number 2014/6
_shelx_space_group_comment
;
The symmetry employed for this shelxl refinement is uniquely defined
by the following loop, which should always be used as a source of
symmetry information in preference to the above space-group names.
They are only intended as comments.
;
_shelx_estimated_absorpt_t_max 0.343
_shelx_estimated_absorpt_t_min 0.268
_olex2_refinement_description
;
1. Fixed Uiso
 At 1.2 times of:
  All C(H) groups, All C(H,H) groups
2.a Secondary CH2 refined with riding coordinates:
 C4(H4A,H4B), C5(H5A,H5B), C6(H6A,H6B), C7(H7A,H7B), C8(H8A,H8B), C9(H9A,H9B)
2.b Aromatic/amide H refined with riding coordinates:
 C2(H2), C11(H11)
;
_olex2_submission_special_instructions 'No special instructions were received'

loop_
_space_group_symop_operation_xyz
'x, y, z'
'x+1/2, -y+1/2, -z'
'-x, y, -z+1/2'
'-x+1/2, -y+1/2, z+1/2'
'-x, -y, -z'
'-x-1/2, y-1/2, z'
'x, -y, z-1/2'
'x-1/2, y-1/2, -z-1/2'

loop_
_atom_site_label
_atom_site_type_symbol
_atom_site_fract_x
_atom_site_fract_y
_atom_site_fract_z
_atom_site_U_iso_or_equiv
_atom_site_adp_type
_atom_site_occupancy
_atom_site_site_symmetry_order
_atom_site_calc_flag
_atom_site_refinement_flags_posn
Br1 Br 0.64181(3) 0.16693(4) 0.27541(2) 0.03686(14) Uani 1 1 d .
C1 C 0.63779(18) 0.3005(3) 0.21370(10) 0.0203(5) Uani 1 1 d .
C2 C 0.61528(19) 0.4716(3) 0.21639(9) 0.0197(5) Uani 1 1 d .
H2 H 0.6033 0.5261 0.2491 0.024 Uiso 1 1 calc R
C3 C 0.61094(19) 0.5605(3) 0.16928(10) 0.0188(5) Uani 1 1 d .
C4 C 0.5836(2) 0.7454(3) 0.16880(10) 0.0248(5) Uani 1 1 d .
H4A H 0.6164 0.7998 0.1380 0.030 Uiso 1 1 calc R
H4B H 0.6115 0.7995 0.2009 0.030 Uiso 1 1 calc R
C5 C 0.4124(2) 0.6824(3) 0.10380(11) 0.0280(6) Uani 1 1 d .
H5A H 0.3717 0.7621 0.0823 0.034 Uiso 1 1 calc R
H5B H 0.4758 0.6552 0.0842 0.034 Uiso 1 1 calc R
C6 C 0.3517(2) 0.5219(4) 0.11245(12) 0.0325(6) Uani 1 1 d .
H6A H 0.2884 0.5498 0.1319 0.039 Uiso 1 1 calc R
H6B H 0.3924 0.4434 0.1345 0.039 Uiso 1 1 calc R
C7 C 0.4385(2) 0.3175(3) 0.03422(10) 0.0232(5) Uani 1 1 d .
H7A H 0.4358 0.2821 -0.0031 0.028 Uiso 1 1 calc R
H7B H 0.4938 0.4024 0.0377 0.028 Uiso 1 1 calc R
C8 C 0.4645(2) 0.1648(3) 0.06775(10) 0.0230(5) Uani 1 1 d .
H8A H 0.4109 0.0775 0.0631 0.028 Uiso 1 1 calc R
H8B H 0.4647 0.1988 0.1052 0.028 Uiso 1 1 calc R
C9 C 0.67423(19) 0.2476(3) 0.06782(9) 0.0208(5) Uani 1 1 d .
H9A H 0.7456 0.2055 0.0671 0.025 Uiso 1 1 calc R
H9B H 0.6680 0.3372 0.0408 0.025 Uiso 1 1 calc R
C10 C 0.65247(17) 0.3233(3) 0.12113(10) 0.0174(5) Uani 1 1 d .
C11 C 0.65560(18) 0.2228(3) 0.16591(10) 0.0197(5) Uani 1 1 d .
H11 H 0.6695 0.1048 0.1638 0.024 Uiso 1 1 calc R
N1 N 0.62993(15) 0.4894(3) 0.12223(8) 0.0173(4) Uani 1 1 d .
S1 S 0.44597(5) 0.78360(8) 0.16602(3) 0.02894(18) Uani 1 1 d .
S2 S 0.31793(5) 0.41597(9) 0.05157(3) 0.03211(18) Uani 1 1 d .
S3 S 0.58804(5) 0.07388(7) 0.05131(2) 0.02568(17) Uani 1 1 d .

loop_
_atom_site_aniso_label
_atom_site_aniso_U_11
_atom_site_aniso_U_22
_atom_site_aniso_U_33
_atom_site_aniso_U_23
_atom_site_aniso_U_13
_atom_site_aniso_U_12
Br1 0.0564(2) 0.0348(2) 0.01940(18) 0.00901(11) 0.00388(12) 0.01594(14)
C1 0.0219(12) 0.0211(12) 0.0180(11) 0.0036(10) -0.0005(9) 0.0019(9)
C2 0.0248(11) 0.0185(12) 0.0160(11) -0.0042(9) 0.0008(9) -0.0005(10)
C3 0.0208(11) 0.0146(11) 0.0210(12) -0.0027(9) 0.0000(9) -0.0023(9)
C4 0.0371(14) 0.0129(12) 0.0245(12) -0.0026(9) 0.0015(10) -0.0030(10)
C5 0.0341(14) 0.0217(13) 0.0281(14) 0.0070(10) -0.0020(11) 0.0035(11)
C6 0.0378(15) 0.0284(15) 0.0312(15) -0.0035(12) 0.0134(12) -0.0002(12)
C7 0.0290(12) 0.0218(12) 0.0188(12) 0.0006(9) 0.0025(10) -0.0018(10)
C8 0.0309(12) 0.0195(12) 0.0186(12) -0.0008(9) 0.0009(10) -0.0059(10)
C9 0.0256(12) 0.0202(12) 0.0167(11) -0.0029(9) 0.0026(9) 0.0007(9)
C10 0.0179(10) 0.0169(12) 0.0173(12) -0.0020(9) -0.0002(8) -0.0010(8)
C11 0.0235(11) 0.0144(11) 0.0214(12) -0.0001(9) -0.0008(9) 0.0013(9)
N1 0.0209(9) 0.0149(10) 0.0163(10) -0.0001(7) 0.0009(7) -0.0020(7)
S1 0.0392(4) 0.0195(3) 0.0281(3) -0.0020(2) 0.0061(3) 0.0100(3)
S2 0.0254(3) 0.0338(4) 0.0371(4) -0.0025(3) -0.0011(3) -0.0011(3)
S3 0.0380(4) 0.0154(3) 0.0236(3) -0.0068(2) -0.0006(2) 0.0010(2)

loop_
_atom_type_symbol
_atom_type_description
_atom_type_scat_dispersion_real
_atom_type_scat_dispersion_imag
_atom_type_scat_source
C C 0.0181 0.0091 'International Tables Vol C Tables 4.2.6.8 and 6.1.1.4'
H H 0.0000 0.0000 'International Tables Vol C Tables 4.2.6.8 and 6.1.1.4'
N N 0.0311 0.0180 'International Tables Vol C Tables 4.2.6.8 and 6.1.1.4'
S S 0.3331 0.5567 'International Tables Vol C Tables 4.2.6.8 and 6.1.1.4'
Br Br -0.6763 1.2805 'International Tables Vol C Tables 4.2.6.8 and 6.1.1.4'

loop_
_geom_angle_atom_site_label_1
_geom_angle_atom_site_label_2
_geom_angle_atom_site_label_3
_geom_angle
C2 C1 Br1 120.6(2)
C11 C1 Br1 118.6(2)
C11 C1 C2 120.8(2)
C1 C2 H2 121.3
C1 C2 C3 117.3(2)
C3 C2 H2 121.3
C2 C3 C4 120.5(2)
N1 C3 C2 123.3(2)
N1 C3 C4 116.2(2)
C3 C4 H4A 108.9
C3 C4 H4B 108.9
C3 C4 S1 113.28(18)
H4A C4 H4B 107.7
S1 C4 H4A 108.9
S1 C4 H4B 108.9
H5A C5 H5B 108.0
C6 C5 H5A 109.3
C6 C5 H5B 109.3
C6 C5 S1 111.5(2)
S1 C5 H5A 109.3
S1 C5 H5B 109.3
C5 C6 H6A 109.0
C5 C6 H6B 109.0
C5 C6 S2 112.9(2)
H6A C6 H6B 107.8
S2 C6 H6A 109.0
S2 C6 H6B 109.0
H7A C7 H7B 107.7
C8 C7 H7A 108.9
C8 C7 H7B 108.9
C8 C7 S2 113.54(18)
S2 C7 H7A 108.9
S2 C7 H7B 108.9
C7 C8 H8A 109.1
C7 C8 H8B 109.1
C7 C8 S3 112.60(18)
H8A C8 H8B 107.8
S3 C8 H8A 109.1
S3 C8 H8B 109.1
H9A C9 H9B 107.8
C10 C9 H9A 109.0
C10 C9 H9B 109.0
C10 C9 S3 112.85(17)
S3 C9 H9A 109.0
S3 C9 H9B 109.0
C11 C10 C9 120.3(2)
N1 C10 C9 116.5(2)
N1 C10 C11 123.1(2)
C1 C11 C10 117.6(2)
C1 C11 H11 121.2
C10 C11 H11 121.2
C10 N1 C3 117.8(2)
C4 S1 C5 101.41(12)
C7 S2 C6 101.16(13)
C8 S3 C9 101.49(11)

loop_
_geom_bond_atom_site_label_1
_geom_bond_atom_site_label_2
_geom_bond_distance
Br1 C1 1.891(3)
C1 C2 1.384(4)
C1 C11 1.381(4)
C2 H2 0.9500
C2 C3 1.390(3)
C3 C4 1.502(3)
C3 N1 1.345(3)
C4 H4A 0.9900
C4 H4B 0.9900
C4 S1 1.825(3)
C5 H5A 0.9900
C5 H5B 0.9900
C5 C6 1.511(4)
C5 S1 1.826(3)
C6 H6A 0.9900
C6 H6B 0.9900
C6 S2 1.815(3)
C7 H7A 0.9900
C7 H7B 0.9900
C7 C8 1.515(3)
C7 S2 1.812(3)
C8 H8A 0.9900
C8 H8B 0.9900
C8 S3 1.816(3)
C9 H9A 0.9900
C9 H9B 0.9900
C9 C10 1.509(3)
C9 S3 1.823(3)
C10 C11 1.389(4)
C10 N1 1.344(3)
C11 H11 0.9500

loop_
_geom_torsion_atom_site_label_1
_geom_torsion_atom_site_label_2
_geom_torsion_atom_site_label_3
_geom_torsion_atom_site_label_4
_geom_torsion
Br1 C1 C2 C3 -178.27(18)
Br1 C1 C11 C10 -179.88(17)
C1 C2 C3 C4 178.0(2)
C1 C2 C3 N1 -1.7(4)
C2 C1 C11 C10 1.5(4)
C2 C3 C4 S1 -86.9(3)
C2 C3 N1 C10 1.2(3)
C3 C4 S1 C5 -60.8(2)
C4 C3 N1 C10 -178.6(2)
C5 C6 S2 C7 76.7(2)
C6 C5 S1 C4 109.3(2)
C7 C8 S3 C9 63.3(2)
C8 C7 S2 C6 74.1(2)
C9 C10 C11 C1 178.2(2)
C9 C10 N1 C3 -179.5(2)
C10 C9 S3 C8 47.6(2)
C11 C1 C2 C3 0.3(4)
C11 C10 N1 C3 0.9(3)
N1 C3 C4 S1 92.9(2)
N1 C10 C11 C1 -2.2(4)
S1 C5 C6 S2 -179.41(14)
S2 C7 C8 S3 -177.65(13)
S3 C9 C10 C11 58.2(3)
S3 C9 C10 N1 -121.4(2)
